data_7030552
loop_
_publ_author_name
'Godau, Tom'
'Platzmann, Florian'
'Heinemann, Frank W.'
'Burzlaff, Nicolai'

_publ_section_title
;
 An enantiopure N,N,S scorpionate ligand derived from (+)-camphor
;
_journal_coden_ASTM DTARAF
_journal_issue 2
_journal_name_full 'Dalton Transactions'
_journal_page_first 254
_journal_page_last 255
_journal_paper_doi 10.1039/b819596j
_journal_year 2009
_chemical_absolute_configuration rmad
_chemical_compound_source 'synthesis as described'
_chemical_formula_moiety 'C26 H37 Cl N4 S Zn, C H2 Cl2'
_chemical_formula_sum 'C27 H39 Cl3 N4 S Zn'
_chemical_formula_weight 623.4
_space_group_IT_number 19
_symmetry_cell_setting orthorhombic
_symmetry_Int_Tables_number 19
_symmetry_space_group_name_Hall 'P 2ac 2ab'
_symmetry_space_group_name_H-M 'P 21 21 21'
_atom_sites_solution_hydrogens geom
_atom_sites_solution_primary direct
_atom_sites_solution_secondary difmap
_audit_creation_date 2008-09-18T12:10:51-00:00
_audit_creation_method 'WinGX routine CIF_UPDATE'
_cell_angle_alpha 90
_cell_angle_beta 90
_cell_angle_gamma 90
_cell_formula_units_Z 4
_cell_length_a 11.6308(11)
_cell_length_b 11.9315(10)
_cell_length_c 21.7563(15)
_cell_measurement_reflns_used 338
_cell_measurement_temperature 150(2)
_cell_measurement_theta_max 20
_cell_measurement_theta_min 6
_cell_measurement_wavelength 0.71073
_cell_volume 3019.2(4)
_computing_cell_refinement 'EVALCCD (Duisenberg, 2003)'
_computing_data_collection 'COLLECT (Bruker-Nonius, 2002)'
_computing_data_reduction 'EVALCCD (Duisenberg, 2003)'
_computing_molecular_graphics 'Ortep-3 for Windows (Farrugia, 1997)'
_computing_publication_material 'WinGX publication routines (Farrugia, 1999)'
_computing_structure_refinement 'SHELXL-97 (Sheldrick, 1997)'
_computing_structure_solution 'SHELXS-86 (Sheldrick, 1986)'
_diffrn_ambient_temperature 150(2)
_diffrn_detector_area_resol_mean 9
_diffrn_measured_fraction_theta_full 0.998
_diffrn_measured_fraction_theta_max 0.998
_diffrn_measurement_device_type 'Bruker-Nonius KappaCCD'
_diffrn_measurement_method
;
\f- and \w-rotations with 1.50 \% and 225 sec per frame
;
_diffrn_radiation_monochromator graphite
_diffrn_radiation_probe x-ray
_diffrn_radiation_type MoK\a
_diffrn_radiation_wavelength 0.71073
_diffrn_reflns_av_R_equivalents 0.043
_diffrn_reflns_av_unetI/netI 0.0414
_diffrn_reflns_limit_h_max 15
_diffrn_reflns_limit_h_min -15
_diffrn_reflns_limit_k_max 16
_diffrn_reflns_limit_k_min -12
_diffrn_reflns_limit_l_max 29
_diffrn_reflns_limit_l_min -29
_diffrn_reflns_number 47917
_diffrn_reflns_theta_full 28.5
_diffrn_reflns_theta_max 28.5
_diffrn_reflns_theta_min 3.29
_exptl_absorpt_coefficient_mu 1.171
_exptl_absorpt_correction_T_max 0.940
_exptl_absorpt_correction_T_min 0.781
_exptl_absorpt_correction_type multi-scan
_exptl_absorpt_process_details 'SADABS, Bruker-AXS, 2002'
_exptl_crystal_colour colourless
_exptl_crystal_density_diffrn 1.371
_exptl_crystal_density_method 'not measured'
_exptl_crystal_description plate
_exptl_crystal_F_000 1304
_exptl_crystal_size_max 0.34
_exptl_crystal_size_mid 0.18
_exptl_crystal_size_min 0.05
_refine_diff_density_max 0.769
_refine_diff_density_min -0.685
_refine_diff_density_rms 0.064
_refine_ls_abs_structure_details 'Flack H D (1983), Acta Cryst. A39, 876-881'
_refine_ls_abs_structure_Flack 0.009(8)
_refine_ls_extinction_method none
_refine_ls_goodness_of_fit_ref 1.029
_refine_ls_hydrogen_treatment constr
_refine_ls_matrix_type full
_refine_ls_number_parameters 326
_refine_ls_number_reflns 7649
_refine_ls_number_restraints 0
_refine_ls_restrained_S_all 1.029
_refine_ls_R_factor_all 0.046
_refine_ls_R_factor_gt 0.0343
_refine_ls_shift/su_max 0.001
_refine_ls_shift/su_mean 0
_refine_ls_structure_factor_coef Fsqd
_refine_ls_weighting_details 'calc w=1/[\s^2^(Fo^2^)+(0.0338P)^2^+1.1637P] where P=(Fo^2^+2Fc^2^)/3'
_refine_ls_weighting_scheme calc
_refine_ls_wR_factor_gt 0.0709
_refine_ls_wR_factor_ref 0.0743
_reflns_number_gt 6614
_reflns_number_total 7649
_reflns_threshold_expression >2sigma(I)
_cod_duplicate_entry 7000281
_cod_data_source_file b819596j.txt
_cod_data_source_block tgbu01
_cod_database_code 7030552

loop_
_symmetry_equiv_pos_as_xyz
'x, y, z'
'-x+1/2, -y, z+1/2'
'x+1/2, -y+1/2, -z'
'-x, y+1/2, -z+1/2'

loop_
_atom_site_label
_atom_site_type_symbol
_atom_site_fract_x
_atom_site_fract_y
_atom_site_fract_z
_atom_site_U_iso_or_equiv
_atom_site_adp_type
_atom_site_occupancy
_atom_site_symmetry_multiplicity
_atom_site_calc_flag
_atom_site_refinement_flags
C1 C 0.52032(16) -0.10712(19) 0.20336(9) 0.0159(4) Uani 1 1 d .
H1 H 0.5171 -0.1814 0.2225 0.019 Uiso 1 1 calc R
C2 C 0.4581(2) -0.02685(18) 0.24908(10) 0.0199(4) Uani 1 1 d .
C3 C 0.3406(2) -0.0786(2) 0.26309(13) 0.0293(6) Uani 1 1 d .
H3A H 0.296 -0.082 0.226 0.044 Uiso 1 1 calc R
H3B H 0.3013 -0.0333 0.2929 0.044 Uiso 1 1 calc R
H3C H 0.351 -0.1529 0.2791 0.044 Uiso 1 1 calc R
C4 C 0.5289(2) -0.0217(2) 0.30826(11) 0.0299(6) Uani 1 1 d .
H4A H 0.6028 0.0104 0.2996 0.045 Uiso 1 1 calc R
H4B H 0.5387 -0.096 0.3243 0.045 Uiso 1 1 calc R
H4C H 0.4896 0.0237 0.338 0.045 Uiso 1 1 calc R
C11 C 0.3851(2) -0.20068(17) 0.12804(11) 0.0195(5) Uani 1 1 d .
H11 H 0.3652 -0.2636 0.1509 0.023 Uiso 1 1 calc R
C12 C 0.3419(2) -0.17117(19) 0.07208(11) 0.0194(5) Uani 1 1 d .
C13 C 0.39787(19) -0.07123(18) 0.05676(10) 0.0164(5) Uani 1 1 d .
C14 C 0.3507(2) -0.0288(2) -0.00328(11) 0.0223(5) Uani 1 1 d .
C15 C 0.2274(2) 0.0097(2) 0.01437(13) 0.0315(6) Uani 1 1 d .
H15A H 0.2292 0.0597 0.0495 0.038 Uiso 1 1 calc R
H15B H 0.1906 0.0478 -0.0198 0.038 Uiso 1 1 calc R
C16 C 0.1633(2) -0.1003(2) 0.03027(13) 0.0326(6) Uani 1 1 d .
H16A H 0.1352 -0.099 0.0722 0.039 Uiso 1 1 calc R
H16B H 0.099 -0.1124 0.0027 0.039 Uiso 1 1 calc R
C17 C 0.2560(2) -0.1920(2) 0.02182(11) 0.0226(5) Uani 1 1 d .
H17 H 0.2277 -0.2691 0.0181 0.027 Uiso 1 1 calc R
C18 C 0.3234(2) -0.1458(2) -0.03420(11) 0.0267(6) Uani 1 1 d .
C19 C 0.4304(3) -0.2143(3) -0.04857(15) 0.0481(8) Uani 1 1 d .
H19A H 0.4771 -0.2202 -0.0123 0.072 Uiso 1 1 calc R
H19B H 0.4735 -0.1781 -0.0806 0.072 Uiso 1 1 calc R
H19C H 0.4082 -0.2879 -0.0619 0.072 Uiso 1 1 calc R
C20 C 0.2505(3) -0.1376(3) -0.09266(13) 0.0455(8) Uani 1 1 d .
H20A H 0.1824 -0.0946 -0.0843 0.068 Uiso 1 1 calc R
H20B H 0.2291 -0.2115 -0.1059 0.068 Uiso 1 1 calc R
H20C H 0.2941 -0.1015 -0.1244 0.068 Uiso 1 1 calc R
C21 C 0.4223(3) 0.0539(3) -0.03995(13) 0.0431(8) Uani 1 1 d .
H21A H 0.3822 0.0735 -0.077 0.065 Uiso 1 1 calc R
H21B H 0.4948 0.0203 -0.0502 0.065 Uiso 1 1 calc R
H21C H 0.4352 0.1201 -0.0159 0.065 Uiso 1 1 calc R
C31 C 0.72931(19) -0.13306(17) 0.22730(10) 0.0159(4) Uani 1 1 d .
H31 H 0.7255 -0.2004 0.2487 0.019 Uiso 1 1 calc R
C32 C 0.82289(19) -0.06488(18) 0.22207(10) 0.0163(4) Uani 1 1 d .
C33 C 0.78676(19) 0.02510(17) 0.18530(10) 0.0155(4) Uani 1 1 d .
C34 C 0.88783(17) 0.10221(19) 0.17404(10) 0.0171(4) Uani 1 1 d .
C35 C 0.9694(2) 0.03083(17) 0.13252(11) 0.0212(4) Uani 1 1 d .
H35A H 0.9284 0.0016 0.0972 0.025 Uiso 1 1 calc R
H35B H 1.0338 0.0755 0.1182 0.025 Uiso 1 1 calc R
C36 C 1.0116(2) -0.0662(2) 0.17471(11) 0.0219(5) Uani 1 1 d .
H36A H 0.9911 -0.1387 0.1577 0.026 Uiso 1 1 calc R
H36B H 1.0943 -0.0632 0.1804 0.026 Uiso 1 1 calc R
C37 C 0.9477(2) -0.04442(17) 0.23588(10) 0.0180(4) Uani 1 1 d .
H37 H 0.9785 -0.0831 0.2721 0.022 Uiso 1 1 calc R
C38 C 0.9480(2) 0.08696(17) 0.23888(10) 0.0206(5) Uani 1 1 d .
C39 C 0.8774(2) 0.1343(2) 0.29243(12) 0.0307(6) Uani 1 1 d .
H39A H 0.8014 0.103 0.2915 0.046 Uiso 1 1 calc R
H39B H 0.8727 0.2144 0.2887 0.046 Uiso 1 1 calc R
H39C H 0.9139 0.1152 0.3306 0.046 Uiso 1 1 calc R
C40 C 1.0690(2) 0.13779(19) 0.24169(13) 0.0279(6) Uani 1 1 d .
H40A H 1.1145 0.1087 0.2085 0.042 Uiso 1 1 calc R
H40B H 1.1043 0.1187 0.2802 0.042 Uiso 1 1 calc R
H40C H 1.0638 0.2178 0.2381 0.042 Uiso 1 1 calc R
C41 C 0.8652(2) 0.21957(18) 0.15118(12) 0.0262(6) Uani 1 1 d .
H41A H 0.937 0.2584 0.1462 0.039 Uiso 1 1 calc R
H41B H 0.8183 0.2588 0.1804 0.039 Uiso 1 1 calc R
H41C H 0.8261 0.2162 0.1124 0.039 Uiso 1 1 calc R
Cl1 Cl 0.57865(5) 0.24770(5) 0.07059(3) 0.02860(14) Uani 1 1 d .
N11 N 0.47035(17) -0.03734(14) 0.09997(8) 0.0180(4) Uani 1 1 d .
N12 N 0.46357(16) -0.11973(14) 0.14420(8) 0.0170(4) Uani 1 1 d .
N31 N 0.67793(16) 0.01727(15) 0.16927(8) 0.0164(4) Uani 1 1 d .
N32 N 0.64230(15) -0.08339(14) 0.19509(8) 0.0145(4) Uani 1 1 d .
S1 S 0.43418(5) 0.11724(5) 0.22010(3) 0.02866(14) Uani 1 1 d .
Zn1 Zn 0.54268(2) 0.10903(2) 0.133643(12) 0.01766(6) Uani 1 1 d .
C51 C 0.2821(3) 0.3557(3) 0.04552(15) 0.0447(8) Uani 1 1 d .
H51A H 0.3582 0.3225 0.0463 0.054 Uiso 1 1 calc R
H51B H 0.2419 0.3269 0.0098 0.054 Uiso 1 1 calc R
Cl51 Cl 0.29451(14) 0.50127(9) 0.03938(7) 0.0974(4) Uani 1 1 d .
Cl52 Cl 0.20743(10) 0.31718(9) 0.11216(4) 0.0670(3) Uani 1 1 d .

loop_
_atom_site_aniso_label
_atom_site_aniso_U_11
_atom_site_aniso_U_22
_atom_site_aniso_U_33
_atom_site_aniso_U_23
_atom_site_aniso_U_13
_atom_site_aniso_U_12
C1 0.0131(10) 0.0163(10) 0.0182(10) 0.0054(9) 0.0001(8) -0.0029(9)
C2 0.0188(11) 0.0182(10) 0.0228(11) 0.0037(8) 0.0020(10) 0.0002(10)
C3 0.0200(12) 0.0291(14) 0.0388(15) 0.0033(11) 0.0060(11) -0.0021(10)
C4 0.0250(14) 0.0412(15) 0.0234(12) -0.0055(11) 0.0027(11) 0.0009(12)
C11 0.0242(11) 0.0130(10) 0.0213(12) 0.0032(9) -0.0015(10) -0.0071(8)
C12 0.0194(11) 0.0159(11) 0.0230(12) -0.0014(9) 0.0008(10) -0.0014(9)
C13 0.0148(11) 0.0178(10) 0.0167(11) 0.0027(8) 0.0015(9) 0.0008(8)
C14 0.0248(13) 0.0249(12) 0.0171(11) 0.0035(10) -0.0025(10) -0.0008(10)
C15 0.0290(14) 0.0263(13) 0.0392(16) -0.0027(11) -0.0091(12) 0.0100(11)
C16 0.0180(12) 0.0420(15) 0.0377(14) -0.0027(13) -0.0003(10) 0.0038(12)
C17 0.0234(13) 0.0209(11) 0.0233(13) -0.0012(10) -0.0068(10) -0.0030(10)
C18 0.0335(15) 0.0276(13) 0.0190(12) -0.0049(10) 0.0033(11) 0.0018(10)
C19 0.055(2) 0.0484(18) 0.0414(17) -0.0135(14) 0.0161(16) 0.0121(15)
C20 0.064(2) 0.0500(19) 0.0222(14) 0.0015(13) -0.0087(14) -0.0092(15)
C21 0.0526(19) 0.0455(17) 0.0311(15) 0.0213(13) -0.0059(14) -0.0174(15)
C31 0.0210(11) 0.0107(10) 0.0161(11) 0.0011(8) -0.0020(9) 0.0018(8)
C32 0.0173(11) 0.0139(10) 0.0178(11) -0.0003(8) -0.0020(9) 0.0021(8)
C33 0.0163(11) 0.0126(10) 0.0175(11) -0.0004(8) -0.0002(9) 0.0007(8)
C34 0.0128(10) 0.0128(10) 0.0256(11) 0.0034(9) -0.0004(8) -0.0010(9)
C35 0.0193(11) 0.0187(10) 0.0255(11) 0.0021(9) 0.0013(11) 0.0000(8)
C36 0.0161(11) 0.0174(11) 0.0322(13) -0.0030(9) -0.0026(10) 0.0038(8)
C37 0.0163(11) 0.0141(10) 0.0237(11) 0.0016(8) -0.0045(10) 0.0013(9)
C38 0.0185(11) 0.0156(10) 0.0276(12) -0.0047(8) -0.0033(10) -0.0010(9)
C39 0.0312(14) 0.0289(14) 0.0320(14) -0.0148(11) -0.0017(11) -0.0017(10)
C40 0.0224(13) 0.0202(12) 0.0411(15) -0.0040(10) -0.0100(11) -0.0028(9)
C41 0.0172(12) 0.0154(11) 0.0460(16) 0.0073(10) -0.0021(11) -0.0001(9)
Cl1 0.0266(3) 0.0200(3) 0.0392(3) 0.0137(2) 0.0017(3) -0.0017(2)
N11 0.0176(10) 0.0159(9) 0.0206(9) 0.0079(7) -0.0032(8) -0.0035(8)
N12 0.0179(8) 0.0148(8) 0.0184(9) 0.0064(7) -0.0033(8) -0.0033(8)
N31 0.0148(9) 0.0140(9) 0.0205(10) 0.0054(7) 0.0012(8) -0.0008(7)
N32 0.0131(9) 0.0110(9) 0.0195(9) 0.0053(7) -0.0008(7) -0.0021(6)
S1 0.0331(3) 0.0166(3) 0.0364(3) 0.0005(3) 0.0121(3) 0.0050(3)
Zn1 0.01515(11) 0.01211(11) 0.02572(13) 0.00545(10) -0.00100(11) -0.00034(10)
C51 0.0452(18) 0.0437(18) 0.0453(18) 0.0014(14) -0.0044(15) 0.0082(14)
Cl51 0.1269(11) 0.0512(6) 0.1141(10) 0.0309(6) 0.0179(9) 0.0107(7)
Cl52 0.0748(7) 0.0851(7) 0.0411(5) 0.0119(5) -0.0082(5) -0.0174(6)

loop_
_atom_type_symbol
_atom_type_description
_atom_type_scat_dispersion_real
_atom_type_scat_dispersion_imag
_atom_type_scat_source
C C 0.0033 0.0016 'International Tables Vol C Tables 4.2.6.8 and 6.1.1.4'
H H 0 0 'International Tables Vol C Tables 4.2.6.8 and 6.1.1.4'
Cl Cl 0.1484 0.1585 'International Tables Vol C Tables 4.2.6.8 and 6.1.1.4'
N N 0.0061 0.0033 'International Tables Vol C Tables 4.2.6.8 and 6.1.1.4'
S S 0.1246 0.1234 'International Tables Vol C Tables 4.2.6.8 and 6.1.1.4'
Zn Zn 0.2839 1.4301 'International Tables Vol C Tables 4.2.6.8 and 6.1.1.4'

loop_
_geom_angle_atom_site_label_1
_geom_angle_atom_site_label_2
_geom_angle_atom_site_label_3
_geom_angle
N12 C1 N32 110.65(16)
N12 C1 C2 114.67(17)
N32 C1 C2 114.29(18)
N12 C1 H1 105.4
N32 C1 H1 105.4
C2 C1 H1 105.4
C3 C2 C4 109.2(2)
C3 C2 C1 107.10(18)
C4 C2 C1 108.15(19)
C3 C2 S1 107.97(17)
C4 C2 S1 109.27(16)
C1 C2 S1 115.01(15)
C2 C3 H3A 109.5
C2 C3 H3B 109.5
H3A C3 H3B 109.5
C2 C3 H3C 109.5
H3A C3 H3C 109.5
H3B C3 H3C 109.5
C2 C4 H4A 109.5
C2 C4 H4B 109.5
H4A C4 H4B 109.5
C2 C4 H4C 109.5
H4A C4 H4C 109.5
H4B C4 H4C 109.5
C12 C11 N12 106.94(18)
C12 C11 H11 126.5
N12 C11 H11 126.5
C11 C12 C13 105.2(2)
C11 C12 C17 148.5(2)
C13 C12 C17 106.1(2)
N11 C13 C12 112.76(19)
N11 C13 C14 138.1(2)
C12 C13 C14 108.9(2)
C13 C14 C21 118.4(2)
C13 C14 C15 102.8(2)
C21 C14 C15 116.4(2)
C13 C14 C18 98.34(18)
C21 C14 C18 117.4(2)
C15 C14 C18 100.38(19)
C16 C15 C14 104.45(19)
C16 C15 H15A 110.9
C14 C15 H15A 110.9
C16 C15 H15B 110.9
C14 C15 H15B 110.9
H15A C15 H15B 108.9
C17 C16 C15 103.75(19)
C17 C16 H16A 111
C15 C16 H16A 111
C17 C16 H16B 111
C15 C16 H16B 111
H16A C16 H16B 109
C12 C17 C16 105.0(2)
C12 C17 C18 100.20(19)
C16 C17 C18 101.2(2)
C12 C17 H17 116.1
C16 C17 H17 116.1
C18 C17 H17 116.1
C19 C18 C20 108.5(2)
C19 C18 C17 112.5(2)
C20 C18 C17 113.3(2)
C19 C18 C14 113.4(2)
C20 C18 C14 114.1(2)
C17 C18 C14 94.67(18)
C18 C19 H19A 109.5
C18 C19 H19B 109.5
H19A C19 H19B 109.5
C18 C19 H19C 109.5
H19A C19 H19C 109.5
H19B C19 H19C 109.5
C18 C20 H20A 109.5
C18 C20 H20B 109.5
H20A C20 H20B 109.5
C18 C20 H20C 109.5
H20A C20 H20C 109.5
H20B C20 H20C 109.5
C14 C21 H21A 109.5
C14 C21 H21B 109.5
H21A C21 H21B 109.5
C14 C21 H21C 109.5
H21A C21 H21C 109.5
H21B C21 H21C 109.5
C32 C31 N32 106.84(18)
C32 C31 H31 126.6
N32 C31 H31 126.6
C31 C32 C33 105.37(19)
C31 C32 C37 148.4(2)
C33 C32 C37 106.20(18)
N31 C33 C32 112.62(19)
N31 C33 C34 138.4(2)
C32 C33 C34 108.97(18)
C41 C34 C33 118.85(18)
C41 C34 C35 114.90(19)
C33 C34 C35 103.54(18)
C41 C34 C38 118.46(19)
C33 C34 C38 97.43(17)
C35 C34 C38 100.57(17)
C36 C35 C34 104.84(18)
C36 C35 H35A 110.8
C34 C35 H35A 110.8
C36 C35 H35B 110.8
C34 C35 H35B 110.8
H35A C35 H35B 108.9
C37 C36 C35 103.34(17)
C37 C36 H36A 111.1
C35 C36 H36A 111.1
C37 C36 H36B 111.1
C35 C36 H36B 111.1
H36A C36 H36B 109.1
C32 C37 C36 105.37(18)
C32 C37 C38 99.94(17)
C36 C37 C38 101.70(18)
C32 C37 H37 115.9
C36 C37 H37 115.9
C38 C37 H37 115.9
C40 C38 C39 108.39(19)
C40 C38 C37 113.51(19)
C39 C38 C37 113.5(2)
C40 C38 C34 113.29(19)
C39 C38 C34 113.40(19)
C37 C38 C34 94.40(16)
C38 C39 H39A 109.5
C38 C39 H39B 109.5
H39A C39 H39B 109.5
C38 C39 H39C 109.5
H39A C39 H39C 109.5
H39B C39 H39C 109.5
C38 C40 H40A 109.5
C38 C40 H40B 109.5
H40A C40 H40B 109.5
C38 C40 H40C 109.5
H40A C40 H40C 109.5
H40B C40 H40C 109.5
C34 C41 H41A 109.5
C34 C41 H41B 109.5
H41A C41 H41B 109.5
C34 C41 H41C 109.5
H41A C41 H41C 109.5
H41B C41 H41C 109.5
C13 N11 N12 103.96(17)
C13 N11 Zn1 139.98(15)
N12 N11 Zn1 112.18(13)
C11 N12 N11 111.14(17)
C11 N12 C1 126.89(17)
N11 N12 C1 121.22(17)
C33 N31 N32 103.95(17)
C33 N31 Zn1 142.51(15)
N32 N31 Zn1 112.49(13)
C31 N32 N31 111.19(17)
C31 N32 C1 124.99(17)
N31 N32 C1 120.54(17)
C2 S1 Zn1 99.14(8)
N31 Zn1 N11 89.72(7)
N31 Zn1 Cl1 119.32(5)
N11 Zn1 Cl1 119.53(5)
N31 Zn1 S1 97.77(5)
N11 Zn1 S1 95.95(6)
Cl1 Zn1 S1 126.41(3)
Cl51 C51 Cl52 111.41(19)
Cl51 C51 H51A 109.3
Cl52 C51 H51A 109.3
Cl51 C51 H51B 109.3
Cl52 C51 H51B 109.3
H51A C51 H51B 108

loop_
_geom_bond_atom_site_label_1
_geom_bond_atom_site_label_2
_geom_bond_distance
C1 N12 1.454(3)
C1 N32 1.458(2)
C1 C2 1.559(3)
C1 H1 0.98
C2 C3 1.529(3)
C2 C4 1.530(3)
C2 S1 1.852(2)
C3 H3A 0.96
C3 H3B 0.96
C3 H3C 0.96
C4 H4A 0.96
C4 H4B 0.96
C4 H4C 0.96
C11 C12 1.363(3)
C11 N12 1.375(3)
C11 H11 0.93
C12 C13 1.399(3)
C12 C17 1.502(3)
C13 N11 1.326(3)
C13 C14 1.505(3)
C14 C21 1.517(4)
C14 C15 1.554(4)
C14 C18 1.582(3)
C15 C16 1.548(4)
C15 H15A 0.97
C15 H15B 0.97
C16 C17 1.547(3)
C16 H16A 0.97
C16 H16B 0.97
C17 C18 1.551(4)
C17 H17 0.98
C18 C19 1.522(4)
C18 C20 1.532(4)
C19 H19A 0.96
C19 H19B 0.96
C19 H19C 0.96
C20 H20A 0.96
C20 H20B 0.96
C20 H20C 0.96
C21 H21A 0.96
C21 H21B 0.96
C21 H21C 0.96
C31 C32 1.364(3)
C31 N32 1.366(3)
C31 H31 0.93
C32 C33 1.403(3)
C32 C37 1.503(3)
C33 N31 1.316(3)
C33 C34 1.513(3)
C34 C41 1.509(3)
C34 C35 1.563(3)
C34 C38 1.585(3)
C35 C36 1.557(3)
C35 H35A 0.97
C35 H35B 0.97
C36 C37 1.546(3)
C36 H36A 0.97
C36 H36B 0.97
C37 C38 1.569(3)
C37 H37 0.98
C38 C40 1.533(3)
C38 C39 1.534(3)
C39 H39A 0.96
C39 H39B 0.96
C39 H39C 0.96
C40 H40A 0.96
C40 H40B 0.96
C40 H40C 0.96
C41 H41A 0.96
C41 H41B 0.96
C41 H41C 0.96
Cl1 Zn1 2.1895(6)
N11 N12 1.378(2)
N11 Zn1 2.0724(18)
N31 N32 1.389(2)
N31 Zn1 2.0674(18)
S1 Zn1 2.2672(7)
C51 Cl51 1.748(3)
C51 Cl52 1.751(3)
C51 H51A 0.97
C51 H51B 0.97
